data_2227940
loop_
_publ_author_name
'Shen, Fwu Ming'
'Lush, Shie Fu'

_publ_section_title
;
 <i>catena</i>-Poly[bis(\m~3~-3-aminobenzoato-\k^4^<i>N</i>:<i>O</i>:<i>O</i>,<i>O</i>')bis(\m~2~-3-aminobenzoato-\k^3^<i>O</i>,<i>O</i>':<i>O</i>)dilead(II)]
;
_journal_coeditor_code RK2229
_journal_issue 11
_journal_name_full 'Acta Crystallographica Section E'
_journal_page_first m1427
_journal_paper_doi 10.1107/S1600536810041322
_journal_volume 66
_journal_year 2010
_chemical_formula_iupac '[Pb2 (C7 H6 N O2)4]'
_chemical_formula_moiety "'C28 H24 N4 O8 Pb2"
_chemical_formula_sum 'C28 H24 N4 O8 Pb2'
_chemical_formula_weight 958.92
_chemical_name_systematic
;
<i>catena</i>-Poly[bis(\m~3~-3-aminobenzoato-
\k^4^<i>N</i>:<i>O</i>:<i>O</i>,<i>O</i>')bis(\m~2~-3-aminobenzoato-
\k^3^<i>O</i>,<i>O</i>':<i>O</i>)dilead(II)]
;
_space_group_IT_number 2
_symmetry_cell_setting triclinic
_symmetry_space_group_name_Hall '-P 1'
_symmetry_space_group_name_H-M 'P -1'
_atom_sites_solution_hydrogens geom
_atom_sites_solution_primary direct
_atom_sites_solution_secondary difmap
_cell_angle_alpha 76.030(2)
_cell_angle_beta 88.103(2)
_cell_angle_gamma 70.154(2)
_cell_formula_units_Z 1
_cell_length_a 6.8610(3)
_cell_length_b 7.8943(3)
_cell_length_c 13.9022(8)
_cell_measurement_reflns_used 12232
_cell_measurement_temperature 295
_cell_measurement_theta_max 25.35
_cell_measurement_theta_min 2.04
_cell_volume 686.33(6)
_computing_cell_refinement '<i>SCALEPACK</i> (Otwinowski & Minor 1997)'
_computing_data_collection '<i>COLLECT</i>   (Nonius, 2000)'
_computing_data_reduction '<i>DENZO</i> and <i>SCALEPACK</i> (Otwinowski & Minor 1997)'
_computing_molecular_graphics '<i>PLATON</i>   (Spek, 2009)'
_computing_publication_material '<i>PLATON</i> (Spek, 2009)'
_computing_structure_refinement '<i>SHELXL97</i> (Sheldrick, 2008)'
_computing_structure_solution '<i>SHELXS97</i> (Sheldrick, 2008)'
_diffrn_ambient_temperature 295
_diffrn_detector_area_resol_mean 9
_diffrn_measured_fraction_theta_full 0.990
_diffrn_measured_fraction_theta_max 0.990
_diffrn_measurement_device_type 'Nonius KappaCCD'
_diffrn_measurement_method 'CCD rotation images, thick slices'
_diffrn_radiation_monochromator graphite
_diffrn_radiation_source 'fine--focus sealed tube'
_diffrn_radiation_type MoK\a
_diffrn_radiation_wavelength 0.71073
_diffrn_reflns_av_R_equivalents 0.1030
_diffrn_reflns_av_sigmaI/netI 0.0787
_diffrn_reflns_limit_h_max 8
_diffrn_reflns_limit_h_min -7
_diffrn_reflns_limit_k_max 9
_diffrn_reflns_limit_k_min -7
_diffrn_reflns_limit_l_max 16
_diffrn_reflns_limit_l_min -16
_diffrn_reflns_number 5451
_diffrn_reflns_reduction_process
;
;
_diffrn_reflns_theta_full 25.28
_diffrn_reflns_theta_max 25.28
_diffrn_reflns_theta_min 2.83
_exptl_absorpt_coefficient_mu 12.308
_exptl_absorpt_correction_T_max 0.791
_exptl_absorpt_correction_T_min 0.215
_exptl_absorpt_correction_type multi-scan
_exptl_absorpt_process_details '(SCALEPACK; Otwinowski & Minor, 1997)'
_exptl_crystal_colour pink
_exptl_crystal_density_diffrn 2.320
_exptl_crystal_density_method 'Not Measured'
_exptl_crystal_description prism
_exptl_crystal_F_000 448
_exptl_crystal_size_max 0.180
_exptl_crystal_size_mid 0.160
_exptl_crystal_size_min 0.020
_refine_diff_density_max 3.232
_refine_diff_density_min -5.118
_refine_ls_extinction_method none
_refine_ls_goodness_of_fit_ref 1.046
_refine_ls_hydrogen_treatment constr
_refine_ls_matrix_type full
_refine_ls_number_parameters 190
_refine_ls_number_reflns 2470
_refine_ls_number_restraints 12
_refine_ls_restrained_S_all 1.043
_refine_ls_R_factor_all 0.0702
_refine_ls_R_factor_gt 0.0645
_refine_ls_shift/su_max 0.001
_refine_ls_shift/su_mean 0.000
_refine_ls_structure_factor_coef Fsqd
_refine_ls_weighting_details 'calc w=1/[\s^2^(Fo^2^)+(0.1239P)^2^+1.1995P] where P=(Fo^2^+2Fc^2^)/3'
_refine_ls_weighting_scheme calc
_refine_ls_wR_factor_gt 0.1637
_refine_ls_wR_factor_ref 0.1694
_reflns_number_gt 2218
_reflns_number_total 2470
_reflns_threshold_expression I>2\s(I)
_cod_data_source_file rk2229.cif
_cod_data_source_block I
_cod_database_code 2227940
_cod_database_fobs_code 2227940

loop_
_symmetry_equiv_pos_site_id
_symmetry_equiv_pos_as_xyz
1 x,y,z
2 -x,-y,-z

loop_
_atom_site_aniso_label
_atom_site_aniso_U_11
_atom_site_aniso_U_22
_atom_site_aniso_U_33
_atom_site_aniso_U_12
_atom_site_aniso_U_13
_atom_site_aniso_U_23
Pb1 0.0414(2) 0.0231(2) 0.0487(3) -0.0120(2) 0.0023(2) -0.0088(2)
O1 0.056(5) 0.034(4) 0.065(5) -0.015(4) 0.007(4) -0.019(4)
O2 0.061(5) 0.035(4) 0.059(5) -0.020(4) -0.004(4) -0.010(4)
O3 0.094(6) 0.034(4) 0.051(5) -0.028(4) 0.010(4) -0.013(4)
O4 0.058(5) 0.023(3) 0.043(4) -0.013(3) 0.007(3) -0.015(3)
N1 0.113(11) 0.118(11) 0.067(7) -0.049(10) 0.027(7) -0.054(8)
N2 0.046(5) 0.026(4) 0.048(5) -0.016(4) 0.005(4) -0.014(4)
C1 0.027(4) 0.038(5) 0.046(5) -0.009(4) 0.010(4) -0.014(4)
C2 0.029(5) 0.046(6) 0.051(6) -0.009(4) 0.004(4) -0.015(4)
C3 0.050(6) 0.063(7) 0.055(6) -0.022(6) -0.003(5) -0.019(6)
C4 0.044(7) 0.091(8) 0.066(7) -0.015(7) 0.012(6) -0.041(6)
C5 0.065(8) 0.123(11) 0.044(6) -0.032(9) 0.013(6) -0.027(6)
C6 0.081(10) 0.080(9) 0.053(7) -0.010(9) 0.003(7) -0.001(7)
C7 0.048(7) 0.053(7) 0.059(7) -0.008(6) 0.008(6) -0.006(6)
C8 0.046(5) 0.023(5) 0.053(6) -0.018(4) 0.006(5) -0.012(4)
C9 0.025(4) 0.022(4) 0.056(6) -0.011(4) 0.007(4) 0.000(4)
C10 0.021(4) 0.030(5) 0.049(5) 0.003(4) -0.002(4) -0.018(4)
C11 0.027(4) 0.024(4) 0.042(5) -0.013(4) 0.007(4) -0.013(4)
C12 0.048(6) 0.036(5) 0.041(5) -0.024(4) 0.012(4) -0.021(4)
C13 0.058(6) 0.040(6) 0.038(5) -0.024(5) 0.005(5) -0.014(4)
C14 0.044(5) 0.029(5) 0.050(6) -0.016(4) 0.003(5) -0.010(4)

loop_
_atom_site_type_symbol
_atom_site_label
_atom_site_fract_x
_atom_site_fract_y
_atom_site_fract_z
_atom_site_U_iso_or_equiv
_atom_site_thermal_displace_type
_atom_site_calc_flag
_atom_site_refinement_flags
_atom_site_occupancy
Pb Pb1 0.57722(5) 0.23064(4) -0.04961(3) 0.03750(10) Uani . . 1.000
O O1 0.7342(13) 0.0825(10) 0.1159(6) 0.051(3) Uani . . 1.000
O O2 0.6749(13) 0.3823(11) 0.0817(6) 0.051(3) Uani . . 1.000
O O3 0.6695(17) 0.0912(11) -0.2133(6) 0.058(3) Uani . . 1.000
O O4 0.7229(12) -0.0859(9) -0.0620(5) 0.040(2) Uani . . 1.000
N N1 0.655(3) 0.555(2) 0.4054(11) 0.092(6) Uani . . 1.000
N N2 0.9270(14) -0.7459(12) -0.0976(7) 0.038(3) Uani . . 1.000
C C1 0.7141(15) 0.2286(15) 0.1435(8) 0.037(3) Uani . . 1.000
C C2 0.7253(16) 0.2209(16) 0.2521(9) 0.043(3) Uani . . 1.000
C C3 0.6951(19) 0.3817(19) 0.2811(9) 0.054(4) Uani . . 1.000
C C4 0.696(2) 0.383(2) 0.3805(10) 0.065(4) Uani . . 1.000
C C5 0.733(2) 0.212(3) 0.4500(10) 0.076(5) Uani . . 1.000
C C6 0.768(3) 0.050(3) 0.4203(11) 0.079(5) Uani . . 1.000
C C7 0.766(2) 0.056(2) 0.3199(10) 0.057(4) Uani . . 1.000
C C8 0.7220(17) -0.0662(14) -0.1556(8) 0.039(3) Uani . . 1.000
C C9 0.7796(14) -0.2349(13) -0.1927(8) 0.035(3) Uani . . 1.000
C C10 0.8350(14) -0.4092(14) -0.1314(8) 0.035(3) Uani . . 1.000
C C11 0.8749(15) -0.5654(13) -0.1674(7) 0.029(3) Uani . . 1.000
C C12 0.8668(17) -0.5505(15) -0.2690(8) 0.037(3) Uani . . 1.000
C C13 0.8113(19) -0.3757(16) -0.3344(8) 0.043(3) Uani . . 1.000
C C14 0.7646(16) -0.2166(14) -0.2971(8) 0.040(3) Uani . . 1.000
H H1A 0.63110 0.65490 0.35920 0.1100 Uiso calc R 1.000
H H1B 0.65500 0.55860 0.46660 0.1100 Uiso calc R 1.000
H H2A 0.93270 -0.75440 -0.03490 0.0460 Uiso calc R 1.000
H H2B 0.95220 -0.84430 -0.11910 0.0460 Uiso calc R 1.000
H H3 0.67370 0.49200 0.23310 0.0660 Uiso calc R 1.000
H H5 0.73270 0.20860 0.51740 0.0920 Uiso calc R 1.000
H H6 0.79390 -0.06200 0.46730 0.0940 Uiso calc R 1.000
H H7 0.79250 -0.05300 0.29910 0.0690 Uiso calc R 1.000
H H10 0.84610 -0.42310 -0.06320 0.0420 Uiso calc R 1.000
H H12 0.89830 -0.65640 -0.29310 0.0450 Uiso calc R 1.000
H H13 0.80500 -0.36400 -0.40250 0.0510 Uiso calc R 1.000
H H14 0.72400 -0.09940 -0.34050 0.0480 Uiso calc R 1.000

loop_
_atom_type_symbol
_atom_type_description
_atom_type_scat_dispersion_real
_atom_type_scat_dispersion_imag
_atom_type_scat_source
Pb Pb -3.3944 10.1111 'International Tables Vol C Tables 4.2.6.8 and 6.1.1.4'
O O 0.0106 0.0060 'International Tables Vol C Tables 4.2.6.8 and 6.1.1.4'
N N 0.0061 0.0033 'International Tables Vol C Tables 4.2.6.8 and 6.1.1.4'
H H 0.0000 0.0000 'International Tables Vol C Tables 4.2.6.8 and 6.1.1.4'
C C 0.0033 0.0016 'International Tables Vol C Tables 4.2.6.8 and 6.1.1.4'

loop_
_geom_angle_atom_site_label_1
_geom_angle_atom_site_label_2
_geom_angle_atom_site_label_3
_geom_angle_site_symmetry_1
_geom_angle_site_symmetry_2
_geom_angle_site_symmetry_3
_geom_angle
_geom_angle_publ_flag
O1 Pb1 O2 . . . 51.4(3) no
O1 Pb1 O3 . . . 126.6(3) no
O1 Pb1 O4 . . . 79.9(2) no
O1 Pb1 C1 . . . 25.9(3) no
O1 Pb1 C8 . . . 103.8(3) no
O1 Pb1 N2 . . 1_565 86.3(3) no
O1 Pb1 O4 . . 2_655 74.2(3) no
O1 Pb1 O2 . . 2_665 115.3(2) no
O2 Pb1 O3 . . . 149.9(3) no
O2 Pb1 O4 . . . 128.1(3) no
O2 Pb1 C1 . . . 25.9(3) no
O2 Pb1 C8 . . . 145.9(3) no
O2 Pb1 N2 . . 1_565 75.6(3) no
O2 Pb1 O4 . . 2_655 98.7(2) no
O2 Pb1 O2 . . 2_665 68.5(3) no
O3 Pb1 O4 . . . 50.1(2) no
O3 Pb1 C1 . . . 147.2(3) no
O3 Pb1 C8 . . . 25.0(3) no
O3 Pb1 N2 . . 1_565 74.3(3) no
O3 Pb1 O4 . . 2_655 109.5(3) no
O2 Pb1 O3 2_665 . . 117.1(2) no
O4 Pb1 C1 . . . 105.3(3) no
O4 Pb1 C8 . . . 25.1(3) no
O4 Pb1 N2 . . 1_565 85.9(3) no
O4 Pb1 O4 . . 2_655 81.3(2) no
O2 Pb1 O4 2_665 . . 163.4(2) no
C1 Pb1 C8 . . . 128.2(3) no
N2 Pb1 C1 1_565 . . 83.5(3) no
O4 Pb1 C1 2_655 . . 83.0(3) no
O2 Pb1 C1 2_665 . . 90.5(3) no
N2 Pb1 C8 1_565 . . 80.2(3) no
O4 Pb1 C8 2_655 . . 94.8(3) no
O2 Pb1 C8 2_665 . . 140.9(3) no
O4 Pb1 N2 2_655 . 1_565 158.2(3) no
O2 Pb1 N2 2_665 . 1_565 101.2(3) no
O2 Pb1 O4 2_665 . 2_655 96.0(2) no
Pb1 O1 C1 . . . 97.5(7) no
Pb1 O2 C1 . . . 87.9(7) no
Pb1 O2 Pb1 . . 2_665 111.5(3) no
Pb1 O2 C1 2_665 . . 142.0(7) no
Pb1 O3 C8 . . . 87.1(6) no
Pb1 O4 C8 . . . 101.8(6) no
Pb1 O4 Pb1 . . 2_655 98.7(3) no
Pb1 O4 C8 2_655 . . 118.8(7) no
Pb1 N2 C11 1_545 . . 103.4(7) no
H1A N1 H1B . . . 120.00 no
C4 N1 H1A . . . 120.00 no
C4 N1 H1B . . . 120.00 no
Pb1 N2 H2A 1_545 . . 78.00 no
C11 N2 H2A . . . 120.00 no
C11 N2 H2B . . . 120.00 no
H2A N2 H2B . . . 120.00 no
Pb1 N2 H2B 1_545 . . 88.00 no
Pb1 C1 O1 . . . 56.6(6) no
O1 C1 O2 . . . 121.1(10) no
Pb1 C1 O2 . . . 66.2(6) no
Pb1 C1 C2 . . . 163.1(8) no
O1 C1 C2 . . . 119.7(10) no
O2 C1 C2 . . . 119.1(10) no
C3 C2 C7 . . . 121.1(12) no
C1 C2 C3 . . . 119.1(11) no
C1 C2 C7 . . . 119.8(11) no
C2 C3 C4 . . . 121.3(13) no
N1 C4 C5 . . . 124.5(14) no
C3 C4 C5 . . . 117.1(14) no
N1 C4 C3 . . . 118.4(13) no
C4 C5 C6 . . . 121.4(13) no
C5 C6 C7 . . . 119.4(16) no
C2 C7 C6 . . . 119.8(15) no
Pb1 C8 O3 . . . 67.9(6) no
Pb1 C8 O4 . . . 53.2(5) no
Pb1 C8 C9 . . . 169.2(8) no
O3 C8 O4 . . . 120.9(10) no
O3 C8 C9 . . . 121.5(10) no
O4 C8 C9 . . . 117.7(9) no
C8 C9 C10 . . . 122.9(10) no
C8 C9 C14 . . . 118.9(9) no
C10 C9 C14 . . . 118.1(9) no
C9 C10 C11 . . . 122.1(10) no
N2 C11 C12 . . . 120.4(9) no
C10 C11 C12 . . . 120.5(10) no
N2 C11 C10 . . . 119.0(9) no
C11 C12 C13 . . . 119.4(10) no
C12 C13 C14 . . . 119.8(10) no
C9 C14 C13 . . . 120.1(10) no
C2 C3 H3 . . . 119.00 no
C4 C3 H3 . . . 119.00 no
C4 C5 H5 . . . 119.00 no
C6 C5 H5 . . . 120.00 no
C5 C6 H6 . . . 120.00 no
C7 C6 H6 . . . 120.00 no
C2 C7 H7 . . . 120.00 no
C6 C7 H7 . . . 120.00 no
C9 C10 H10 . . . 119.00 no
C11 C10 H10 . . . 119.00 no
C11 C12 H12 . . . 120.00 no
C13 C12 H12 . . . 120.00 no
C12 C13 H13 . . . 120.00 no
C14 C13 H13 . . . 120.00 no
C9 C14 H14 . . . 120.00 no
C13 C14 H14 . . . 120.00 no

loop_
_geom_bond_atom_site_label_1
_geom_bond_atom_site_label_2
_geom_bond_site_symmetry_1
_geom_bond_site_symmetry_2
_geom_bond_distance
_geom_bond_publ_flag
Pb1 O1 . . 2.415(8) no
Pb1 O2 . . 2.626(8) no
Pb1 O3 . . 2.726(8) no
Pb1 O4 . . 2.403(7) no
Pb1 N2 . 1_565 2.525(10) no
Pb1 O4 . 2_655 2.913(8) no
Pb1 O2 . 2_665 2.887(8) no
O1 C1 . . 1.264(14) no
O2 C1 . . 1.254(14) no
O3 C8 . . 1.246(14) no
O4 C8 . . 1.273(13) no
N1 C4 . . 1.42(2) no
N2 C11 . . 1.452(13) no
N1 H1B . . 0.8600 no
N1 H1A . . 0.8600 no
N2 H2B . . 0.8600 no
N2 H2A . . 0.8600 no
C1 C2 . . 1.500(16) no
C2 C7 . . 1.356(19) no
C2 C3 . . 1.371(19) no
C3 C4 . . 1.385(18) no
C4 C5 . . 1.41(2) no
C5 C6 . . 1.38(3) no
C6 C7 . . 1.39(2) no
C8 C9 . . 1.469(15) no
C9 C10 . . 1.365(15) no
C9 C14 . . 1.427(15) no
C10 C11 . . 1.380(15) no
C11 C12 . . 1.390(14) no
C12 C13 . . 1.392(16) no
C13 C14 . . 1.407(16) no
C3 H3 . . 0.9300 no
C5 H5 . . 0.9300 no
C6 H6 . . 0.9300 no
C7 H7 . . 0.9300 no
C10 H10 . . 0.9300 no
C12 H12 . . 0.9300 no
C13 H13 . . 0.9300 no
C14 H14 . . 0.9300 no

loop_
_geom_contact_atom_site_label_1
_geom_contact_atom_site_label_2
_geom_contact_distance
_geom_contact_site_symmetry_1
_geom_contact_site_symmetry_2
_geom_contact_publ_flag
Pb1 C3 3.870(13) . 2_665 no
Pb1 C10 3.854(11) . 2_655 no
Pb1 H3 3.0500 . 2_665 no
Pb1 H10 3.3300 . 2_655 no
O1 O2 2.193(11) . . no
O1 O4 3.092(11) . . no
O1 C2 2.394(15) . . no
O1 N2 2.936(12) . 2_745 no
O1 C8 3.200(15) . 2_655 no
O1 O4 3.238(13) . 2_655 no
O2 N2 3.158(13) . 1_565 no
O2 C2 2.378(15) . . no
O2 O1 2.193(11) . . no
O2 O2 3.109(12) . 2_665 no
O2 C10 3.369(14) . 1_565 no
O3 C9 2.370(13) . . no
O3 O4 2.190(11) . . no
O3 N2 3.177(14) . 1_565 no
O4 O1 3.092(11) . . no
O4 C9 2.348(12) . . no
O4 O1 3.238(13) . 2_655 no
O4 N2 3.037(12) . 2_745 no
O4 O3 2.190(11) . . no
O1 H7 2.5000 . . no
O1 H2B 2.3200 . 2_745 no
O1 H2A 2.7600 . 1_565 no
O2 H10 2.7200 . 1_565 no
O2 H2A 2.5100 . 1_565 no
O2 H3 2.4600 . . no
O3 H2B 2.6300 . 1_565 no
O3 H1A 2.8100 . 2_665 no
O3 H14 2.5300 . . no
O4 H10 2.5100 . . no
O4 H2B 2.8200 . 1_565 no
O4 H2A 2.5200 . 2_745 no
N2 O2 3.158(13) . 1_545 no
N2 O3 3.177(14) . 1_545 no
N2 O1 2.936(12) . 2_745 no
N2 O4 3.037(12) . 2_745 no
C1 C10 3.540(15) . 2_655 no
C1 C9 3.419(15) . 2_655 no
C1 C9 3.582(15) . 2_755 no
C2 C14 3.563(17) . 2_755 no
C2 C9 3.547(16) . 2_655 no
C2 C9 3.501(16) . 2_755 no
C2 C14 3.409(17) . 2_655 no
C3 C13 3.473(19) . 2_755 no
C3 Pb1 3.870(13) . 2_665 no
C3 C13 3.542(19) . 2_655 no
C3 C14 3.482(18) . 2_755 no
C4 C13 3.40(2) . 2_755 no
C4 C13 3.58(2) . 2_655 no
C7 C14 3.422(19) . 2_655 no
C8 Pb1 3.698(11) . 2_655 no
C9 C1 3.419(15) . 2_655 no
C9 C1 3.582(15) . 2_755 no
C9 C2 3.501(16) . 2_755 no
C9 C2 3.547(16) . 2_655 no
C10 O2 3.369(14) . 1_545 no
C10 Pb1 3.854(11) . 2_655 no
C10 C1 3.540(15) . 2_655 no
C13 C3 3.542(19) . 2_655 no
C13 C3 3.473(19) . 2_755 no
C13 C4 3.40(2) . 2_755 no
C13 C4 3.58(2) . 2_655 no
C14 C3 3.482(18) . 2_755 no
C14 C2 3.563(17) . 2_755 no
C14 C2 3.409(17) . 2_655 no
C14 C7 3.422(19) . 2_655 no
C1 H2A 2.8500 . 1_565 no
C5 H1B 3.0400 . 2_666 no
C8 H2B 2.8600 . 1_565 no
H1A H3 2.3700 . . no
H1A O3 2.8100 . 2_665 no
H1B H5 2.5500 . . no
H1B H13 2.4100 . 1_566 no
H1B C5 3.0400 . 2_666 no
H2A H10 2.4100 . . no
H2A O4 2.5200 . 2_745 no
H2B H12 2.4800 . . no
H2B O1 2.3200 . 2_745 no
H3 O2 2.4600 . . no
H3 H1A 2.3700 . . no
H3 Pb1 3.0500 . 2_665 no
H5 H1B 2.5500 . . no
H7 O1 2.5000 . . no
H7 H12 2.5600 . 2_745 no
H10 O2 2.7200 . 1_545 no
H10 O4 2.5100 . . no
H10 H2A 2.4100 . . no
H10 Pb1 3.3300 . 2_655 no
H10 H10 2.5500 . 2_745 no
H12 H2B 2.4800 . . no
H12 H7 2.5600 . 2_745 no
H13 H1B 2.4100 . 1_544 no
H14 O3 2.5300 . . no

loop_
_geom_hbond_atom_site_label_D
_geom_hbond_atom_site_label_H
_geom_hbond_atom_site_label_A
_geom_hbond_site_symmetry_A
_geom_hbond_distance_DH
_geom_hbond_distance_HA
_geom_hbond_distance_DA
_geom_hbond_angle_DHA
_geom_hbond_publ_flag
N2 H2A O4 2_745 0.86 2.52 3.037(12) 119 yes
N2 H2B O1 2_745 0.86 2.32 2.936(12) 129 yes

loop_
_geom_torsion_atom_site_label_1
_geom_torsion_atom_site_label_2
_geom_torsion_atom_site_label_3
_geom_torsion_atom_site_label_4
_geom_torsion_site_symmetry_1
_geom_torsion_site_symmetry_2
_geom_torsion_site_symmetry_3
_geom_torsion_site_symmetry_4
_geom_torsion
_geom_torsion_publ_flag
O2 Pb1 O1 C1 . . . . 8.3(6) no
O3 Pb1 O1 C1 . . . . 150.1(7) no
O4 Pb1 O1 C1 . . . . 169.3(7) no
C8 Pb1 O1 C1 . . . . 161.8(7) no
N2 Pb1 O1 C1 1_565 . . . 82.8(7) no
O4 Pb1 O1 C1 2_655 . . . -107.0(7) no
O2 Pb1 O1 C1 2_665 . . . -17.8(8) no
O1 Pb1 O2 C1 . . . . -8.3(6) no
O1 Pb1 O2 Pb1 . . . 2_665 -154.7(5) no
O3 Pb1 O2 C1 . . . . -106.4(8) no
O3 Pb1 O2 Pb1 . . . 2_665 107.2(5) no
O4 Pb1 O2 C1 . . . . -32.3(8) no
O4 Pb1 O2 Pb1 . . . 2_665 -178.7(3) no
C1 Pb1 O2 Pb1 . . . 2_665 -146.4(8) no
C8 Pb1 O2 C1 . . . . -58.8(9) no
C8 Pb1 O2 Pb1 . . . 2_665 154.7(4) no
N2 Pb1 O2 C1 1_565 . . . -105.1(7) no
N2 Pb1 O2 Pb1 1_565 . . 2_665 108.5(4) no
O4 Pb1 O2 C1 2_655 . . . 53.4(7) no
O4 Pb1 O2 Pb1 2_655 . . 2_665 -93.1(3) no
O2 Pb1 O2 C1 2_665 . . . 146.4(7) no
O2 Pb1 O2 Pb1 2_665 . . 2_665 0.0(3) no
O1 Pb1 O3 C8 . . . . 27.6(9) no
O2 Pb1 O3 C8 . . . . 101.9(9) no
O4 Pb1 O3 C8 . . . . 2.7(7) no
C1 Pb1 O3 C8 . . . . 51.3(11) no
N2 Pb1 O3 C8 1_565 . . . 100.6(8) no
O4 Pb1 O3 C8 2_655 . . . -56.9(8) no
O2 Pb1 O3 C8 2_665 . . . -164.6(7) no
O1 Pb1 O4 C8 . . . . -162.6(8) no
O1 Pb1 O4 Pb1 . . . 2_655 75.4(3) no
O2 Pb1 O4 C8 . . . . -143.8(7) no
O2 Pb1 O4 Pb1 . . . 2_655 94.2(3) no
O3 Pb1 O4 C8 . . . . -2.7(7) no
O3 Pb1 O4 Pb1 . . . 2_655 -124.7(5) no
C1 Pb1 O4 C8 . . . . -157.8(7) no
C1 Pb1 O4 Pb1 . . . 2_655 80.2(3) no
C8 Pb1 O4 Pb1 . . . 2_655 -122.0(8) no
N2 Pb1 O4 C8 1_565 . . . -75.7(7) no
N2 Pb1 O4 Pb1 1_565 . . 2_655 162.3(3) no
O4 Pb1 O4 C8 2_655 . . . 122.0(7) no
O4 Pb1 O4 Pb1 2_655 . . 2_655 0.0(2) no
O1 Pb1 C1 O2 . . . . 165.1(11) no
O2 Pb1 C1 O1 . . . . -165.1(11) no
O3 Pb1 C1 O1 . . . . -47.5(10) no
O3 Pb1 C1 O2 . . . . 117.6(7) no
O4 Pb1 C1 O1 . . . . -11.0(7) no
O4 Pb1 C1 O2 . . . . 154.1(6) no
C8 Pb1 C1 O1 . . . . -22.7(8) no
C8 Pb1 C1 O2 . . . . 142.4(6) no
N2 Pb1 C1 O1 1_565 . . . -94.8(7) no
N2 Pb1 C1 O2 1_565 . . . 70.3(7) no
O4 Pb1 C1 O1 2_655 . . . 68.0(7) no
O4 Pb1 C1 O2 2_655 . . . -126.9(7) no
O2 Pb1 C1 O1 2_665 . . . 163.9(7) no
O2 Pb1 C1 O2 2_665 . . . -31.0(7) no
O1 Pb1 C8 O3 . . . . -157.5(8) no
O1 Pb1 C8 O4 . . . . 17.6(8) no
O2 Pb1 C8 O3 . . . . -119.1(8) no
O2 Pb1 C8 O4 . . . . 56.0(10) no
O3 Pb1 C8 O4 . . . . 175.1(13) no
O4 Pb1 C8 O3 . . . . -175.1(13) no
C1 Pb1 C8 O3 . . . . -147.5(8) no
C1 Pb1 C8 O4 . . . . 27.6(9) no
N2 Pb1 C8 O3 1_565 . . . -73.8(8) no
N2 Pb1 C8 O4 1_565 . . . 101.3(7) no
O4 Pb1 C8 O3 2_655 . . . 127.6(8) no
O4 Pb1 C8 O4 2_655 . . . -57.3(7) no
O2 Pb1 C8 O3 2_665 . . . 22.0(10) no
O2 Pb1 C8 O4 2_665 . . . -162.9(6) no
O1 Pb1 N2 C11 . . 1_565 1_565 -141.7(6) no
O2 Pb1 N2 C11 . . 1_565 1_565 -90.7(6) no
O3 Pb1 N2 C11 . . 1_565 1_565 88.7(6) no
O4 Pb1 N2 C11 . . 1_565 1_565 138.3(6) no
C1 Pb1 N2 C11 . . 1_565 1_565 -115.8(6) no
C8 Pb1 N2 C11 . . 1_565 1_565 113.6(6) no
O1 Pb1 O4 Pb1 . . 2_655 2_655 -81.9(3) no
O1 Pb1 O4 C8 . . 2_655 2_655 26.8(7) no
O2 Pb1 O4 Pb1 . . 2_655 2_655 -127.4(3) no
O2 Pb1 O4 C8 . . 2_655 2_655 -18.8(8) no
O3 Pb1 O4 Pb1 . . 2_655 2_655 42.0(3) no
O3 Pb1 O4 C8 . . 2_655 2_655 150.6(7) no
O4 Pb1 O4 Pb1 . . 2_655 2_655 0.0(2) no
O4 Pb1 O4 C8 . . 2_655 2_655 108.6(7) no
C1 Pb1 O4 Pb1 . . 2_655 2_655 -106.8(3) no
C1 Pb1 O4 C8 . . 2_655 2_655 1.9(7) no
C8 Pb1 O4 Pb1 . . 2_655 2_655 21.2(3) no
C8 Pb1 O4 C8 . . 2_655 2_655 129.8(7) no
O1 Pb1 O2 Pb1 . . 2_665 2_665 21.7(4) no
O1 Pb1 O2 C1 . . 2_665 2_665 137.8(12) no
O2 Pb1 O2 Pb1 . . 2_665 2_665 0.0(3) no
O2 Pb1 O2 C1 . . 2_665 2_665 116.1(13) no
O3 Pb1 O2 Pb1 . . 2_665 2_665 -147.5(3) no
O3 Pb1 O2 C1 . . 2_665 2_665 -31.4(13) no
C1 Pb1 O2 Pb1 . . 2_665 2_665 14.0(4) no
C1 Pb1 O2 C1 . . 2_665 2_665 130.1(12) no
C8 Pb1 O2 Pb1 . . 2_665 2_665 -157.7(4) no
C8 Pb1 O2 C1 . . 2_665 2_665 -41.6(14) no
Pb1 O1 C1 O2 . . . . -16.0(12) no
Pb1 O1 C1 C2 . . . . 160.6(9) no
Pb1 O2 C1 O1 . . . . 14.5(11) no
Pb1 O2 C1 C2 . . . . -162.0(9) no
Pb1 O2 C1 Pb1 2_665 . . . 123.3(11) no
Pb1 O2 C1 O1 2_665 . . . 137.8(10) no
Pb1 O2 C1 C2 2_665 . . . -38.8(18) no
Pb1 O3 C8 O4 . . . . -4.6(12) no
Pb1 O3 C8 C9 . . . . 173.8(11) no
Pb1 O4 C8 O3 . . . . 5.3(14) no
Pb1 O4 C8 C9 . . . . -173.1(8) no
Pb1 O4 C8 Pb1 2_655 . . . 106.9(6) no
Pb1 O4 C8 O3 2_655 . . . 112.2(12) no
Pb1 O4 C8 C9 2_655 . . . -66.2(12) no
Pb1 N2 C11 C12 1_545 . . . -96.2(10) no
Pb1 N2 C11 C10 1_545 . . . 84.2(10) no
O1 C1 C2 C7 . . . . 2.9(17) no
O1 C1 C2 C3 . . . . -177.5(12) no
O2 C1 C2 C7 . . . . 179.5(12) no
O2 C1 C2 C3 . . . . -0.9(17) no
C7 C2 C3 C4 . . . . -3(2) no
C1 C2 C3 C4 . . . . 177.5(12) no
C1 C2 C7 C6 . . . . -177.4(15) no
C3 C2 C7 C6 . . . . 3(2) no
C2 C3 C4 N1 . . . . -177.3(15) no
C2 C3 C4 C5 . . . . 1(2) no
N1 C4 C5 C6 . . . . 178.7(18) no
C3 C4 C5 C6 . . . . 0(2) no
C4 C5 C6 C7 . . . . 0(3) no
C5 C6 C7 C2 . . . . -2(3) no
O4 C8 C9 C10 . . . . -0.6(17) no
O3 C8 C9 C10 . . . . -179.1(12) no
O3 C8 C9 C14 . . . . -3.2(17) no
O4 C8 C9 C14 . . . . 175.2(10) no
C14 C9 C10 C11 . . . . -0.4(16) no
C8 C9 C14 C13 . . . . -177.6(11) no
C8 C9 C10 C11 . . . . 175.5(10) no
C10 C9 C14 C13 . . . . -1.6(16) no
C9 C10 C11 C12 . . . . 2.3(17) no
C9 C10 C11 N2 . . . . -178.2(10) no
N2 C11 C12 C13 . . . . 178.4(11) no
C10 C11 C12 C13 . . . . -2.1(18) no
C11 C12 C13 C14 . . . . 0.1(19) no
C12 C13 C14 C9 . . . . 1.7(18) no
